data_1505245
loop_
_publ_author_name
'Shing, Tony K. M.'
'Wong, Wai F.'
'Ikeno, Taketo'
'Yamada, Tohru'

_publ_section_title
;
 trans-acetonide controlled endo-selective intramolecular nitrone-alkene
 cycloaddition of hept-6-enoses: a facile entry to calystegines, tropanes,
 and hydroxylated aminocycloheptanes.
;
_journal_issue 2
_journal_name_full 'Organic letters'
_journal_page_first 207
_journal_page_last 209
_journal_paper_doi 10.1021/ol062621o
_journal_volume 9
_journal_year 2007
_chemical_formula_sum 'C11 H19 N O4'
_chemical_formula_weight 229.27
_chemical_name_systematic
; 
 ? 
;
_space_group_IT_number 4
_symmetry_cell_setting monoclinic
_symmetry_space_group_name_Hall 'P 2yb'
_symmetry_space_group_name_H-M 'P 1 21 1'
_atom_sites_solution_hydrogens geom
_atom_sites_solution_primary direct
_atom_sites_solution_secondary difmap
_audit_creation_method SHELXL-97
_cell_angle_alpha 90.00
_cell_angle_beta 90.00(3)
_cell_angle_gamma 90.00
_cell_formula_units_Z 2
_cell_length_a 5.9407(12)
_cell_length_b 10.466(2)
_cell_length_c 9.3103(19)
_cell_measurement_temperature 293(2)
_cell_volume 578.9(2)
_computing_cell_refinement 'Bruker FRAMBO'
_computing_data_collection 'Bruker FRAMBO'
_computing_data_reduction 'Bruker SHELXTL'
_computing_molecular_graphics 'SIEMENS SHELXTL'
_computing_publication_material 'SIEMENS SHELXTL'
_computing_structure_refinement 'SHELXL-97 (Sheldrick, 1997)'
_computing_structure_solution 'SHELXS-97 (Sheldrick, 1990)'
_diffrn_ambient_temperature 293(2)
_diffrn_measured_fraction_theta_full 0.986
_diffrn_measured_fraction_theta_max 0.986
_diffrn_measurement_device_type 'AFC7R RIGAKU DIFFRACTOMETER'
_diffrn_measurement_method 'OMEGA SCAN'
_diffrn_radiation_monochromator graphite
_diffrn_radiation_source 'fine-focus sealed tube'
_diffrn_radiation_type MoK\a
_diffrn_radiation_wavelength 0.71073
_diffrn_reflns_av_R_equivalents 0.0288
_diffrn_reflns_av_sigmaI/netI 0.0472
_diffrn_reflns_limit_h_max 7
_diffrn_reflns_limit_h_min 0
_diffrn_reflns_limit_k_max 12
_diffrn_reflns_limit_k_min -12
_diffrn_reflns_limit_l_max 11
_diffrn_reflns_limit_l_min -11
_diffrn_reflns_number 2236
_diffrn_reflns_theta_full 25.09
_diffrn_reflns_theta_max 25.09
_diffrn_reflns_theta_min 2.19
_exptl_absorpt_coefficient_mu 0.099
_exptl_absorpt_correction_T_max 1.0000
_exptl_absorpt_correction_T_min 0.79180
_exptl_absorpt_correction_type empirical
_exptl_crystal_colour COLOURLESS
_exptl_crystal_density_diffrn 1.315
_exptl_crystal_density_method 'not measured'
_exptl_crystal_description BLOCK
_exptl_crystal_F_000 248
_exptl_crystal_size_max 0.50
_exptl_crystal_size_mid 0.40
_exptl_crystal_size_min 0.20
_refine_diff_density_max 0.177
_refine_diff_density_min -0.227
_refine_diff_density_rms 0.050
_refine_ls_abs_structure_details 'Flack H D (1983), Acta Cryst. A39, 876-881'
_refine_ls_abs_structure_Flack 2.2(16)
_refine_ls_extinction_method none
_refine_ls_goodness_of_fit_ref 1.036
_refine_ls_hydrogen_treatment mixed
_refine_ls_matrix_type full
_refine_ls_number_parameters 145
_refine_ls_number_reflns 2031
_refine_ls_number_restraints 1
_refine_ls_restrained_S_all 1.036
_refine_ls_R_factor_all 0.0670
_refine_ls_R_factor_gt 0.0493
_refine_ls_shift/su_max 0.000
_refine_ls_shift/su_mean 0.000
_refine_ls_structure_factor_coef Fsqd
_refine_ls_weighting_details 'calc w=1/[\s^2^(Fo^2^)+(0.0841P)^2^+0.0000P] where P=(Fo^2^+2Fc^2^)/3'
_refine_ls_weighting_scheme calc
_refine_ls_wR_factor_gt 0.1250
_refine_ls_wR_factor_ref 0.1360
_reflns_number_gt 1698
_reflns_number_total 2031
_reflns_threshold_expression >2sigma(I)
_cod_data_source_file ol062621osi20061025_015143.cif
_cod_data_source_block awm53
_cod_depositor_comments
;
The following automatic conversions were performed:

'_symmetry_cell_setting' value 'MONOCLINIC' changed to 'monoclinic'
according to /home/saulius/struct/CIF-dictionaries/cif_core.dic
dictionary named 'cif_core.dic' version 2.4.1 from
2010-06-29.

'_exptl_absorpt_correction_type' value 'EMPIRICAL'
changed to 'empirical' according to
/home/saulius/struct/CIF-dictionaries/cif_core.dic dictionary named
'cif_core.dic' version 2.4.1 from 2010-06-29.

Automatic conversion script
Id: cif_fix_values 1715 2011-07-08 13:25:40Z adriana 
;
_cod_original_sg_symbol_H-M P2(1)
_cod_database_code 1505245

loop_
_symmetry_equiv_pos_as_xyz
'x, y, z'
'-x, y+1/2, -z'

loop_
_atom_site_label
_atom_site_type_symbol
_atom_site_fract_x
_atom_site_fract_y
_atom_site_fract_z
_atom_site_U_iso_or_equiv
_atom_site_adp_type
_atom_site_occupancy
_atom_site_symmetry_multiplicity
_atom_site_calc_flag
_atom_site_refinement_flags
O1 O 0.5812(3) 0.49844(19) 0.5668(2) 0.0387(5) Uani 1 1 d .
O2 O 0.3592(3) 0.3296(2) 0.6349(2) 0.0432(5) Uani 1 1 d .
O3 O 0.0559(4) 0.1816(2) 0.4690(2) 0.0419(5) Uani 1 1 d .
H3A H 0.1657 0.1355 0.4561 0.063 Uiso 1 1 calc R
O4 O 0.4256(3) 0.3320(2) 0.1644(2) 0.0478(5) Uani 1 1 d .
N1 N 0.2290(4) 0.2510(3) 0.1851(2) 0.0410(6) Uani 1 1 d .
C1 C 0.6893(6) 0.3799(4) 0.7727(4) 0.0575(9) Uani 1 1 d .
H1A H 0.7767 0.3255 0.7112 0.086 Uiso 1 1 calc R
H1B H 0.6353 0.3316 0.8532 0.086 Uiso 1 1 calc R
H1C H 0.7815 0.4491 0.8062 0.086 Uiso 1 1 calc R
C2 C 0.3444(6) 0.5200(3) 0.7788(3) 0.0509(8) Uani 1 1 d .
H2A H 0.2224 0.5501 0.7203 0.076 Uiso 1 1 calc R
H2B H 0.4310 0.5914 0.8123 0.076 Uiso 1 1 calc R
H2C H 0.2852 0.4739 0.8595 0.076 Uiso 1 1 calc R
C3 C 0.4939(5) 0.4322(3) 0.6906(3) 0.0386(7) Uani 1 1 d .
C4 C 0.4148(4) 0.4815(3) 0.4570(3) 0.0317(6) Uani 1 1 d .
H4A H 0.2854 0.5369 0.4765 0.038 Uiso 1 1 calc R
C5 C 0.3486(4) 0.3429(3) 0.4808(3) 0.0329(6) Uani 1 1 d .
H5A H 0.4583 0.2860 0.4351 0.039 Uiso 1 1 calc R
C6 C 0.1112(4) 0.3089(2) 0.4320(3) 0.0329(6) Uani 1 1 d .
H6A H 0.0070 0.3651 0.4836 0.040 Uiso 1 1 calc R
C7 C 0.0735(5) 0.3305(3) 0.2707(3) 0.0376(6) Uani 1 1 d .
H7A H -0.0816 0.3069 0.2467 0.045 Uiso 1 1 calc R
C8 C 0.1180(5) 0.4676(3) 0.2178(3) 0.0402(7) Uani 1 1 d .
H8A H 0.0334 0.4860 0.1311 0.048 Uiso 1 1 calc R
H8B H 0.0796 0.5300 0.2908 0.048 Uiso 1 1 calc R
C9 C 0.3694(5) 0.4663(3) 0.1886(3) 0.0389(7) Uani 1 1 d .
H9A H 0.4019 0.5159 0.1018 0.047 Uiso 1 1 calc R
C10 C 0.5138(5) 0.5144(3) 0.3122(3) 0.0364(6) Uani 1 1 d .
H10A H 0.6629 0.4772 0.3047 0.044 Uiso 1 1 calc R
H10B H 0.5293 0.6065 0.3047 0.044 Uiso 1 1 calc R
C14 C 0.1401(7) 0.2226(4) 0.0428(4) 0.0593(9) Uani 1 1 d .
H14A H 0.2463 0.1711 -0.0090 0.089 Uiso 1 1 calc R
H14B H 0.1151 0.3010 -0.0083 0.089 Uiso 1 1 calc R
H14C H 0.0005 0.1772 0.0519 0.089 Uiso 1 1 calc R

loop_
_atom_site_aniso_label
_atom_site_aniso_U_11
_atom_site_aniso_U_22
_atom_site_aniso_U_33
_atom_site_aniso_U_23
_atom_site_aniso_U_13
_atom_site_aniso_U_12
O1 0.0445(10) 0.0406(11) 0.0310(10) 0.0019(8) -0.0040(8) -0.0110(9)
O2 0.0621(13) 0.0378(11) 0.0298(10) 0.0060(9) -0.0071(9) -0.0112(10)
O3 0.0447(12) 0.0353(10) 0.0457(12) 0.0035(9) 0.0030(9) -0.0081(8)
O4 0.0458(11) 0.0474(12) 0.0502(12) -0.0135(10) 0.0065(9) -0.0021(10)
N1 0.0481(14) 0.0425(14) 0.0325(13) -0.0058(11) -0.0035(10) -0.0038(11)
C1 0.0592(19) 0.065(2) 0.048(2) 0.0136(17) -0.0151(16) -0.0057(17)
C2 0.063(2) 0.053(2) 0.0363(17) -0.0009(14) 0.0014(15) -0.0084(15)
C3 0.0485(16) 0.0357(16) 0.0318(16) 0.0052(11) -0.0028(13) -0.0093(12)
C4 0.0349(13) 0.0321(14) 0.0282(14) -0.0024(11) -0.0010(11) -0.0010(11)
C5 0.0392(14) 0.0327(14) 0.0266(13) -0.0001(11) 0.0008(11) 0.0034(11)
C6 0.0337(13) 0.0329(15) 0.0322(14) 0.0007(11) 0.0038(11) -0.0020(11)
C7 0.0356(13) 0.0399(15) 0.0374(15) 0.0015(14) -0.0083(11) -0.0004(13)
C8 0.0452(16) 0.0383(16) 0.0372(15) 0.0049(13) -0.0087(13) 0.0051(13)
C9 0.0476(16) 0.0408(16) 0.0283(14) 0.0033(13) -0.0001(12) -0.0021(13)
C10 0.0390(14) 0.0362(15) 0.0340(15) 0.0025(12) 0.0011(12) -0.0021(11)
C14 0.079(3) 0.058(2) 0.0411(19) -0.0088(16) -0.0100(17) -0.0118(19)

loop_
_atom_type_symbol
_atom_type_description
_atom_type_scat_dispersion_real
_atom_type_scat_dispersion_imag
_atom_type_scat_source
C C 0.0033 0.0016 'International Tables Vol C Tables 4.2.6.8 and 6.1.1.4'
H H 0.0000 0.0000 'International Tables Vol C Tables 4.2.6.8 and 6.1.1.4'
N N 0.0061 0.0033 'International Tables Vol C Tables 4.2.6.8 and 6.1.1.4'
O O 0.0106 0.0060 'International Tables Vol C Tables 4.2.6.8 and 6.1.1.4'

loop_
_geom_angle_atom_site_label_1
_geom_angle_atom_site_label_2
_geom_angle_atom_site_label_3
_geom_angle
C4 O1 C3 105.2(2)
C3 O2 C5 108.2(2)
N1 O4 C9 110.9(2)
O4 N1 C14 106.8(2)
O4 N1 C7 104.1(2)
C14 N1 C7 112.3(2)
O2 C3 O1 105.7(2)
O2 C3 C1 110.1(3)
O1 C3 C1 107.8(3)
O2 C3 C2 108.7(2)
O1 C3 C2 110.6(2)
C1 C3 C2 113.5(3)
O1 C4 C10 109.9(2)
O1 C4 C5 101.1(2)
C10 C4 C5 116.7(2)
O2 C5 C4 103.0(2)
O2 C5 C6 108.4(2)
C4 C5 C6 114.8(2)
O3 C6 C5 111.2(2)
O3 C6 C7 110.1(2)
C5 C6 C7 113.1(2)
N1 C7 C6 110.7(2)
N1 C7 C8 104.2(2)
C6 C7 C8 115.2(2)
C9 C8 C7 102.6(2)
O4 C9 C8 105.1(2)
O4 C9 C10 107.8(2)
C8 C9 C10 114.6(2)
C4 C10 C9 112.3(2)

loop_
_geom_bond_atom_site_label_1
_geom_bond_atom_site_label_2
_geom_bond_distance
O1 C4 1.434(3)
O1 C3 1.441(3)
O2 C3 1.436(3)
O2 C5 1.442(3)
O3 C6 1.415(3)
O4 N1 1.456(3)
O4 C9 1.462(4)
N1 C14 1.457(4)
N1 C7 1.477(4)
C1 C3 1.494(4)
C2 C3 1.519(5)
C4 C10 1.511(4)
C4 C5 1.520(4)
C5 C6 1.523(3)
C6 C7 1.535(4)
C7 C8 1.540(4)
C8 C9 1.518(4)
C9 C10 1.522(4)

loop_
_cod_related_entry_id
_cod_related_entry_database
_cod_related_entry_code
1 ChemSpider 21199634
